data_1516147
loop_
_publ_author_name
'Zipfel, Hannes F.'
'Carreira, Erick M.'

_publ_section_title
;
 An efficient synthesis strategy to the core structure of
 6-5-6-5-6-membered epipolythiodiketopiperazines.
;
_journal_issue 11
_journal_name_full 'Organic letters'
_journal_page_first 2854
_journal_page_last 2857
_journal_paper_doi 10.1021/ol500990f
_journal_volume 16
_journal_year 2014
_chemical_absolute_configuration ad
_chemical_formula_moiety 'C7 H9 Br O2'
_chemical_formula_sum 'C7 H9 Br O2'
_chemical_formula_weight 205.05
_chemical_name_systematic ((1S,2R,4S)-2-bromo-7-oxabicyclo[2.2.1]hept-5-en-2-yl)methanol
_space_group_crystal_system trigonal
_space_group_IT_number 145
_space_group_name_Hall 'P 32'
_space_group_name_H-M_alt 'P 32'
_symmetry_cell_setting trigonal
_symmetry_Int_Tables_number 145
_symmetry_space_group_name_Hall 'P 32'
_symmetry_space_group_name_H-M 'P 32'
_atom_sites_solution_hydrogens geom
_atom_sites_solution_primary direct
_audit_creation_date 2013-11-11
_audit_creation_method
;
Olex2 1.2
(compiled 2013.09.17 svn.r2790 for OlexSys, GUI svn.r4601)
;
_cell_angle_alpha 90
_cell_angle_beta 90
_cell_angle_gamma 120
_cell_formula_units_Z 9
_cell_length_a 17.8119(15)
_cell_length_b 17.8119(15)
_cell_length_c 6.2589(5)
_cell_measurement_reflns_used 7903
_cell_measurement_temperature 99.99
_cell_measurement_theta_max 30.058
_cell_measurement_theta_min 3.49
_cell_volume 1719.7(2)
_computing_cell_refinement 'Bruker SAINT'
_computing_data_collection 'Bruker APEX2'
_computing_data_reduction 'SAINT v8.27A (Bruker, 2012)'
_computing_molecular_graphics OLEX2
_computing_publication_material OLEX2
_computing_structure_refinement 'SHELXL-97 (Sheldrick, 2008)'
_computing_structure_solution 'SHELXS-97 (Sheldrick, 2008)'
_diffrn_ambient_temperature 100.0(2)
_diffrn_detector 'Bruker APEX2 area detector'
_diffrn_detector_area_resol_mean 8.33
_diffrn_detector_type 'CCD area detector'
_diffrn_measured_fraction_theta_full 1.000
_diffrn_measured_fraction_theta_max 1.000
_diffrn_measurement_device 'kappa-stage diffractometer'
_diffrn_measurement_device_type 'Bruker Kappa Apex2 Duo'
_diffrn_measurement_method '\w and \f scans'
_diffrn_radiation_monochromator 'focusing graphite'
_diffrn_radiation_probe x-ray
_diffrn_radiation_type MoK\a
_diffrn_radiation_wavelength 0.71073
_diffrn_radiation_xray_symbol K-L~3~
_diffrn_reflns_av_R_equivalents 0.0301
_diffrn_reflns_av_unetI/netI 0.0425
_diffrn_reflns_Laue_measured_fraction_full 1.000
_diffrn_reflns_Laue_measured_fraction_max 1.000
_diffrn_reflns_limit_h_max 25
_diffrn_reflns_limit_h_min -25
_diffrn_reflns_limit_k_max 25
_diffrn_reflns_limit_k_min -25
_diffrn_reflns_limit_l_max 8
_diffrn_reflns_limit_l_min -8
_diffrn_reflns_number 18642
_diffrn_reflns_point_group_measured_fraction_full 1.000
_diffrn_reflns_point_group_measured_fraction_max 0.999
_diffrn_reflns_theta_full 25.242
_diffrn_reflns_theta_max 30.513
_diffrn_reflns_theta_min 1.320
_diffrn_source 'sealed tube'
_diffrn_standards_number 0
_exptl_absorpt_coefficient_mu 5.313
_exptl_absorpt_correction_T_max 0.8134
_exptl_absorpt_correction_T_min 0.6022
_exptl_absorpt_correction_type multi-scan
_exptl_absorpt_process_details
;
SADABS-2012/1 (Bruker,2012) was used for absorption correction.
wR2(int) was 0.0805 before and 0.0528 after correction.
The Ratio of minimum to maximum transmission is 0.7403.
The \l/2 correction factor is 0.0015.
;
_exptl_crystal_colour colourless
_exptl_crystal_colour_primary colourless
_exptl_crystal_density_diffrn 1.782
_exptl_crystal_description needle
_exptl_crystal_F_000 918
_exptl_crystal_recrystallization_method 'crystallized from a diethyether/pentane mixture'
_exptl_crystal_size_max 0.32
_exptl_crystal_size_mid 0.08
_exptl_crystal_size_min 0.05
_refine_diff_density_max 0.742
_refine_diff_density_min -0.476
_refine_diff_density_rms 0.070
_refine_ls_abs_structure_details
;
 Flack x determined using 2628 quotients [(I+)-(I-)]/[(I+)+(I-)]
 (Parsons and Flack (2004), Acta Cryst. A60, s61).
;
_refine_ls_abs_structure_Flack 0.008(5)
_refine_ls_extinction_method none
_refine_ls_goodness_of_fit_ref 1.033
_refine_ls_hydrogen_treatment constr
_refine_ls_matrix_type full
_refine_ls_number_parameters 275
_refine_ls_number_reflns 6360
_refine_ls_number_restraints 1
_refine_ls_restrained_S_all 1.033
_refine_ls_R_factor_all 0.0255
_refine_ls_R_factor_gt 0.0235
_refine_ls_shift/su_max 0.000
_refine_ls_shift/su_mean 0.000
_refine_ls_structure_factor_coef Fsqd
_refine_ls_weighting_details 'w=1/[\s^2^(Fo^2^)+(0.0129P)^2^] where P=(Fo^2^+2Fc^2^)/3'
_refine_ls_weighting_scheme calc
_refine_ls_wR_factor_gt 0.0456
_refine_ls_wR_factor_ref 0.0467
_reflns_Friedel_coverage 0.998
_reflns_Friedel_fraction_full 1.000
_reflns_Friedel_fraction_max 0.998
_reflns_number_gt 6143
_reflns_number_total 6360
_reflns_threshold_expression 'I > 2\s(I)'
_cod_data_source_file ol500990f_si_002.cif
_cod_data_source_block mo_ca041113_0m
_cod_depositor_comments 'Adding full bibliography for 1516147--1516149.cif.'
_cod_original_cell_volume 1719.7(3)
_cod_database_code 1516147
_shelxl_version_number 2013-4
_shelx_space_group_comment
;
The symmetry employed for this shelxl refinement is uniquely defined
by the following loop, which should always be used as a source of
symmetry information in preference to the above space-group names.
They are only intended as comments.
;
_olex2_refinement_description
;
1. Fixed Uiso
 At 1.2 times of:
  All C(H) groups, All C(H,H) groups
 At 1.5 times of:
  All O(H) groups
2.a Ternary CH refined with riding coordinates:
 C2(H2A), C5(H5), C2A(H2AB), C5A(H5A), C2B(H2BA), C5B(H5B)
2.b Secondary CH2 refined with riding coordinates:
 C6(H6A,H6B), C7(H7A,H7B), C6A(H6AA,H6AB), C7A(H7AA,H7AB), C6B(H6BA,H6BB),
 C7B(H7BA,H7BB)
2.c Aromatic/amide H refined with riding coordinates:
 C3(H3), C4(H4), C3A(H3A), C4A(H4A), C3B(H3B), C4B(H4B)
2.d Idealised tetrahedral OH refined as rotating group:
 O2(H2), O2A(H2AA), O2B(H2B)
;

loop_
_space_group_symop_operation_xyz
'x, y, z'
'-y, x-y, z+2/3'
'-x+y, -x, z+1/3'

loop_
_atom_site_label
_atom_site_type_symbol
_atom_site_fract_x
_atom_site_fract_y
_atom_site_fract_z
_atom_site_U_iso_or_equiv
_atom_site_adp_type
_atom_site_occupancy
_atom_site_site_symmetry_order
_atom_site_calc_flag
_atom_site_refinement_flags_posn
_atom_site_refinement_flags_adp
Br1 Br 0.82002(3) 0.81429(3) 0.63910(5) 0.01623(8) Uani 1 1 d . .
O1 O 1.0018(2) 0.7784(2) 0.3395(5) 0.0162(6) Uani 1 1 d . .
O2 O 1.01396(19) 0.95407(18) 0.7152(5) 0.0143(6) Uani 1 1 d . .
H2 H 0.9846 0.9633 0.8055 0.021 Uiso 1 1 calc R U
C1 C 0.9235(3) 0.8031(3) 0.5888(6) 0.0111(8) Uani 1 1 d . .
C2 C 0.9496(3) 0.8198(3) 0.3465(6) 0.0135(8) Uani 1 1 d . .
H2A H 0.9800 0.8820 0.3015 0.016 Uiso 1 1 calc R U
C3 C 0.8726(3) 0.7599(3) 0.2126(7) 0.0177(9) Uani 1 1 d . .
H3 H 0.8386 0.7754 0.1261 0.021 Uiso 1 1 calc R U
C4 C 0.8613(3) 0.6805(3) 0.2392(7) 0.0213(9) Uani 1 1 d . .
H4 H 0.8182 0.6280 0.1756 0.026 Uiso 1 1 calc R U
C5 C 0.9321(3) 0.6924(3) 0.3927(7) 0.0191(9) Uani 1 1 d . .
H5 H 0.9479 0.6458 0.3870 0.023 Uiso 1 1 calc R U
C6 C 0.9073(3) 0.7098(3) 0.6194(7) 0.0173(9) Uani 1 1 d . .
H6A H 0.8460 0.6684 0.6545 0.021 Uiso 1 1 calc R U
H6B H 0.9452 0.7073 0.7317 0.021 Uiso 1 1 calc R U
C7 C 0.9957(3) 0.8667(3) 0.7338(7) 0.0132(7) Uani 1 1 d . .
H7A H 0.9797 0.8476 0.8838 0.016 Uiso 1 1 calc R U
H7B H 1.0491 0.8648 0.7009 0.016 Uiso 1 1 calc R U
Br1A Br 0.49976(3) 0.37029(3) 0.55722(7) 0.02189(10) Uani 1 1 d . .
O1A O 0.7013(2) 0.5599(2) 0.8894(6) 0.0191(6) Uani 1 1 d . .
O2A O 0.6865(2) 0.3962(2) 0.4827(5) 0.0180(6) Uani 1 1 d . .
H2AA H 0.6575 0.3630 0.3823 0.027 Uiso 1 1 calc R U
C1A C 0.6132(3) 0.4721(3) 0.6243(6) 0.0132(8) Uani 1 1 d . .
C2A C 0.6370(3) 0.4699(3) 0.8617(6) 0.0147(8) Uani 1 1 d . .
H2AB H 0.6572 0.4279 0.8949 0.018 Uiso 1 1 calc R U
C3A C 0.5634(3) 0.4616(3) 1.0013(6) 0.0187(9) Uani 1 1 d . .
H3A H 0.5228 0.4119 1.0791 0.022 Uiso 1 1 calc R U
C4A C 0.5678(3) 0.5373(3) 0.9919(7) 0.0225(10) Uani 1 1 d . .
H4A H 0.5312 0.5541 1.0628 0.027 Uiso 1 1 calc R U
C5A C 0.6434(3) 0.5928(3) 0.8443(7) 0.0203(9) Uani 1 1 d . .
H5A H 0.6693 0.6568 0.8633 0.024 Uiso 1 1 calc R U
C6A C 0.6134(3) 0.5595(3) 0.6147(7) 0.0202(9) Uani 1 1 d . .
H6AA H 0.6548 0.5992 0.5066 0.024 Uiso 1 1 calc R U
H6AB H 0.5549 0.5505 0.5850 0.024 Uiso 1 1 calc R U
C7A C 0.6813(3) 0.4730(3) 0.4730(7) 0.0149(8) Uani 1 1 d . .
H7AA H 0.6672 0.4811 0.3248 0.018 Uiso 1 1 calc R U
H7AB H 0.7386 0.5231 0.5090 0.018 Uiso 1 1 calc R U
Br1B Br 0.35969(3) 0.49367(4) 0.23527(7) 0.02450(11) Uani 1 1 d . .
O1B O 0.1387(2) 0.4321(2) 0.5583(5) 0.0222(7) Uani 1 1 d . .
O2B O 0.2780(2) 0.6129(2) 0.1679(5) 0.0202(7) Uani 1 1 d . .
H2B H 0.3205 0.6268 0.0867 0.030 Uiso 1 1 calc R U
C1B C 0.2411(3) 0.4684(3) 0.2980(7) 0.0124(8) Uani 1 1 d . .
C2B C 0.2316(3) 0.4843(3) 0.5386(7) 0.0156(8) Uani 1 1 d . .
H2BA H 0.2566 0.5465 0.5803 0.019 Uiso 1 1 calc R U
C3B C 0.2623(3) 0.4331(3) 0.6722(7) 0.0221(10) Uani 1 1 d . .
H3B H 0.3144 0.4554 0.7522 0.026 Uiso 1 1 calc R U
C4B C 0.2015(4) 0.3520(3) 0.6531(7) 0.0248(11) Uani 1 1 d . .
H4B H 0.2000 0.3034 0.7199 0.030 Uiso 1 1 calc R U
C5B C 0.1344(3) 0.3506(3) 0.5052(7) 0.0211(9) Uani 1 1 d . .
H5B H 0.0755 0.2981 0.5171 0.025 Uiso 1 1 calc R U
C6B C 0.1731(3) 0.3708(3) 0.2767(7) 0.0173(9) Uani 1 1 d . .
H6BA H 0.2006 0.3360 0.2404 0.021 Uiso 1 1 calc R U
H6BB H 0.1286 0.3608 0.1681 0.021 Uiso 1 1 calc R U
C7B C 0.2193(3) 0.5231(3) 0.1503(7) 0.0158(9) Uani 1 1 d . .
H7BA H 0.2192 0.5049 0.0008 0.019 Uiso 1 1 calc R U
H7BB H 0.1602 0.5117 0.1839 0.019 Uiso 1 1 calc R U

loop_
_atom_site_aniso_label
_atom_site_aniso_U_11
_atom_site_aniso_U_22
_atom_site_aniso_U_33
_atom_site_aniso_U_23
_atom_site_aniso_U_13
_atom_site_aniso_U_12
Br1 0.0120(2) 0.0203(2) 0.01714(17) -0.00109(16) 0.00145(16) 0.00858(17)
O1 0.0143(15) 0.0162(15) 0.0200(14) -0.0007(12) 0.0039(13) 0.0090(14)
O2 0.0171(17) 0.0102(14) 0.0134(13) 0.0003(10) 0.0031(11) 0.0051(13)
C1 0.0106(19) 0.0106(18) 0.0131(17) 0.0025(14) 0.0040(14) 0.0061(16)
C2 0.014(2) 0.011(2) 0.0129(18) 0.0004(14) 0.0007(15) 0.0046(16)
C3 0.014(2) 0.026(3) 0.0109(17) -0.0020(16) 0.0004(16) 0.0079(19)
C4 0.025(3) 0.017(2) 0.0153(19) -0.0055(17) 0.0012(18) 0.006(2)
C5 0.024(2) 0.015(2) 0.021(2) 0.0007(17) 0.0050(18) 0.011(2)
C6 0.022(2) 0.014(2) 0.0154(19) 0.0031(16) 0.0001(16) 0.0080(19)
C7 0.0132(19) 0.014(2) 0.0131(14) -0.0001(15) -0.0011(18) 0.0079(19)
Br1A 0.0146(2) 0.0222(3) 0.01830(19) -0.0022(2) -0.00037(18) 0.0012(2)
O1A 0.0159(16) 0.0171(16) 0.0219(15) -0.0043(13) -0.0016(12) 0.0064(13)
O2A 0.0239(18) 0.0196(16) 0.0149(14) -0.0044(11) -0.0050(13) 0.0142(15)
C1A 0.013(2) 0.011(2) 0.0138(18) 0.0025(15) -0.0008(14) 0.0049(17)
C2A 0.019(2) 0.012(2) 0.0137(18) -0.0001(14) -0.0020(15) 0.0080(18)
C3A 0.019(2) 0.022(2) 0.0120(18) -0.0004(16) 0.0016(16) 0.0086(19)
C4A 0.023(2) 0.027(3) 0.021(2) 0.0004(18) 0.0057(18) 0.015(2)
C5A 0.025(2) 0.013(2) 0.025(2) -0.0007(17) 0.0031(18) 0.0112(19)
C6A 0.025(3) 0.020(2) 0.022(2) 0.0073(17) 0.0035(18) 0.015(2)
C7A 0.014(2) 0.015(2) 0.0134(18) 0.0006(15) 0.0006(15) 0.0054(17)
Br1B 0.0150(2) 0.0339(3) 0.0254(2) 0.0049(2) 0.0029(2) 0.0129(2)
O1B 0.0235(18) 0.0213(18) 0.0232(16) 0.0043(13) 0.0079(14) 0.0123(15)
O2B 0.0289(19) 0.0117(15) 0.0192(16) 0.0022(12) 0.0078(13) 0.0095(14)
C1B 0.011(2) 0.0109(19) 0.0151(18) -0.0011(15) 0.0019(14) 0.0054(17)
C2B 0.020(2) 0.013(2) 0.0124(18) 0.0009(15) 0.0017(15) 0.0079(18)
C3B 0.031(3) 0.029(3) 0.0110(19) 0.0011(17) -0.0029(17) 0.018(2)
C4B 0.039(3) 0.022(3) 0.016(2) 0.0046(18) 0.0022(19) 0.018(2)
C5B 0.025(2) 0.013(2) 0.021(2) 0.0047(16) 0.0069(18) 0.0053(19)
C6B 0.018(2) 0.0108(19) 0.0188(19) -0.0010(16) -0.0010(16) 0.0040(18)
C7B 0.019(2) 0.013(2) 0.0152(18) 0.0007(15) 0.0026(16) 0.0077(18)

loop_
_atom_type_symbol
_atom_type_description
_atom_type_scat_dispersion_real
_atom_type_scat_dispersion_imag
_atom_type_scat_source
C C 0.0033 0.0016 'International Tables Vol C Tables 4.2.6.8 and 6.1.1.4'
H H 0.0000 0.0000 'International Tables Vol C Tables 4.2.6.8 and 6.1.1.4'
Br Br -0.2901 2.4595 'International Tables Vol C Tables 4.2.6.8 and 6.1.1.4'
O O 0.0106 0.0060 'International Tables Vol C Tables 4.2.6.8 and 6.1.1.4'

loop_
_geom_angle_atom_site_label_1
_geom_angle_atom_site_label_2
_geom_angle_atom_site_label_3
_geom_angle
C2 O1 C5 95.9(3)
C7 O2 H2 109.5
C2 C1 Br1 109.8(3)
C6 C1 Br1 114.0(3)
C6 C1 C2 101.6(3)
C7 C1 Br1 108.4(3)
C7 C1 C2 112.1(3)
C7 C1 C6 111.0(3)
O1 C2 C1 97.9(3)
O1 C2 H2A 115.2
O1 C2 C3 102.2(3)
C1 C2 H2A 115.2
C3 C2 C1 109.0(3)
C3 C2 H2A 115.2
C2 C3 H3 126.8
C4 C3 C2 106.5(4)
C4 C3 H3 126.8
C3 C4 H4 127.6
C3 C4 C5 104.9(4)
C5 C4 H4 127.6
O1 C5 C4 102.4(3)
O1 C5 H5 114.9
O1 C5 C6 100.2(3)
C4 C5 H5 114.9
C4 C5 C6 107.8(4)
C6 C5 H5 114.9
C1 C6 C5 100.4(3)
C1 C6 H6A 111.7
C1 C6 H6B 111.7
C5 C6 H6A 111.7
C5 C6 H6B 111.7
H6A C6 H6B 109.5
O2 C7 C1 114.3(3)
O2 C7 H7A 108.7
O2 C7 H7B 108.7
C1 C7 H7A 108.7
C1 C7 H7B 108.7
H7A C7 H7B 107.6
C2A O1A C5A 95.5(3)
C7A O2A H2AA 109.5
C2A C1A Br1A 110.4(3)
C2A C1A C6A 101.4(3)
C6A C1A Br1A 113.6(3)
C7A C1A Br1A 108.7(3)
C7A C1A C2A 111.6(4)
C7A C1A C6A 111.1(3)
O1A C2A C1A 99.4(3)
O1A C2A H2AB 115.0
O1A C2A C3A 101.9(3)
C1A C2A H2AB 115.0
C3A C2A C1A 108.7(4)
C3A C2A H2AB 115.0
C2A C3A H3A 127.2
C4A C3A C2A 105.6(4)
C4A C3A H3A 127.2
C3A C4A H4A 127.1
C3A C4A C5A 105.8(4)
C5A C4A H4A 127.1
O1A C5A C4A 101.4(4)
O1A C5A H5A 115.0
O1A C5A C6A 101.9(3)
C4A C5A H5A 115.0
C4A C5A C6A 107.0(4)
C6A C5A H5A 115.0
C1A C6A H6AA 111.7
C1A C6A H6AB 111.7
C5A C6A C1A 100.1(3)
C5A C6A H6AA 111.7
C5A C6A H6AB 111.7
H6AA C6A H6AB 109.5
O2A C7A C1A 113.4(3)
O2A C7A H7AA 108.9
O2A C7A H7AB 108.9
C1A C7A H7AA 108.9
C1A C7A H7AB 108.9
H7AA C7A H7AB 107.7
C2B O1B C5B 95.4(3)
C7B O2B H2B 109.5
C2B C1B Br1B 110.7(3)
C6B C1B Br1B 112.8(3)
C6B C1B C2B 101.1(3)
C7B C1B Br1B 108.6(3)
C7B C1B C2B 112.6(3)
C7B C1B C6B 111.0(3)
O1B C2B C1B 99.2(3)
O1B C2B H2BA 115.1
O1B C2B C3B 101.9(4)
C1B C2B H2BA 115.1
C3B C2B C1B 108.5(4)
C3B C2B H2BA 115.1
C2B C3B H3B 127.4
C4B C3B C2B 105.3(4)
C4B C3B H3B 127.4
C3B C4B H4B 126.7
C3B C4B C5B 106.7(4)
C5B C4B H4B 126.7
O1B C5B C4B 101.4(4)
O1B C5B H5B 115.1
O1B C5B C6B 100.6(3)
C4B C5B H5B 115.1
C4B C5B C6B 107.9(4)
C6B C5B H5B 115.1
C1B C6B C5B 100.9(3)
C1B C6B H6BA 111.6
C1B C6B H6BB 111.6
C5B C6B H6BA 111.6
C5B C6B H6BB 111.6
H6BA C6B H6BB 109.4
O2B C7B C1B 113.4(4)
O2B C7B H7BA 108.9
O2B C7B H7BB 108.9
C1B C7B H7BA 108.9
C1B C7B H7BB 108.9
H7BA C7B H7BB 107.7

loop_
_geom_bond_atom_site_label_1
_geom_bond_atom_site_label_2
_geom_bond_distance
Br1 C1 1.975(4)
O1 C2 1.448(5)
O1 C5 1.448(6)
O2 H2 0.8400
O2 C7 1.427(5)
C1 C2 1.570(6)
C1 C6 1.552(6)
C1 C7 1.518(6)
C2 H2A 1.0000
C2 C3 1.503(6)
C3 H3 0.9500
C3 C4 1.336(7)
C4 H4 0.9500
C4 C5 1.514(7)
C5 H5 1.0000
C5 C6 1.562(6)
C6 H6A 0.9900
C6 H6B 0.9900
C7 H7A 0.9900
C7 H7B 0.9900
Br1A C1A 1.970(4)
O1A C2A 1.440(5)
O1A C5A 1.447(6)
O2A H2AA 0.8400
O2A C7A 1.419(5)
C1A C2A 1.551(6)
C1A C6A 1.556(6)
C1A C7A 1.532(6)
C2A H2AB 1.0000
C2A C3A 1.519(6)
C3A H3A 0.9500
C3A C4A 1.314(7)
C4A H4A 0.9500
C4A C5A 1.521(7)
C5A H5A 1.0000
C5A C6A 1.544(6)
C6A H6AA 0.9900
C6A H6AB 0.9900
C7A H7AA 0.9900
C7A H7AB 0.9900
Br1B C1B 1.967(4)
O1B C2B 1.442(6)
O1B C5B 1.454(6)
O2B H2B 0.8400
O2B C7B 1.412(5)
C1B C2B 1.558(6)
C1B C6B 1.549(6)
C1B C7B 1.527(6)
C2B H2BA 1.0000
C2B C3B 1.525(6)
C3B H3B 0.9500
C3B C4B 1.308(7)
C4B H4B 0.9500
C4B C5B 1.502(7)
C5B H5B 1.0000
C5B C6B 1.550(6)
C6B H6BA 0.9900
C6B H6BB 0.9900
C7B H7BA 0.9900
C7B H7BB 0.9900
